data_4022875
loop_
_publ_author_name
'Harry W. Gibson'
'Hong Wang'
'Carla Slebodnick'
'Joseph Merola'
'W. Scott Kassel'
'Arnold L. Rheingold'

_publ_contact_author_address
;Department of Chemistry (0212)
Virginia Tech
Blacksburg, VA 24061
;
_publ_contact_author_email hwgibson@vt.edu
_publ_contact_author_fax 540-231-8517
_publ_contact_author_name 'Gibson, Harry W.'
_publ_contact_author_phone 540-231-5902
_publ_section_title
;
 Isomeric 2,6-Pyridino-Cryptands Based on Dibenzo-24-crown-8
;
_journal_name_full 'Journal of Organic Chemistry'
_journal_page_first 3381
_journal_page_last 3393
_journal_paper_doi 10.1021/jo070030l
_journal_volume 72
_journal_year 2007
_chemical_formula_moiety 'C33 H37 N O12, C H Cl3, F6 P, H4 N'
_chemical_formula_sum 'C34 H42 Cl3 F6 N2 O12 P'
_chemical_formula_weight 922.02
_chemical_name_common cs617
_chemical_name_systematic
; 
 ? 
;
_space_group_IT_number 2
_symmetry_cell_setting triclinic
_symmetry_space_group_name_Hall '-P 1'
_symmetry_space_group_name_H-M 'P -1'
_atom_sites_solution_hydrogens geom
_atom_sites_solution_primary direct
_atom_sites_solution_secondary difmap
_audit_creation_method SHELXL-97
_cell_angle_alpha 82.623(7)
_cell_angle_beta 76.595(7)
_cell_angle_gamma 73.262(8)
_cell_formula_units_Z 2
_cell_length_a 10.0938(9)
_cell_length_b 13.8315(12)
_cell_length_c 15.2862(13)
_cell_measurement_reflns_used 8126
_cell_measurement_temperature 100(2)
_cell_measurement_theta_max 28.16
_cell_measurement_theta_min 1.53
_cell_volume 1983.7(3)
_computing_cell_refinement 'CrysAlis (Oxford Diffraction)'
_computing_data_collection 'CrysAlis (Oxford Diffraction)'
_computing_data_reduction 'CrysAlis (Oxford Diffraction)'
_computing_molecular_graphics 'Bruker SHELXTL'
_computing_publication_material 'Bruker SHELXTL and Platon (A. Spek, 2003)'
_computing_structure_refinement 'SHELXL-97 (Sheldrick, 1997)'
_computing_structure_solution 'SHELXS-97 (Sheldrick, 1990)'
_diffrn_ambient_temperature 100(2)
_diffrn_detector CCD
_diffrn_detector_type 'Oxford Diffraction Sapphire 2 CCD'
_diffrn_measured_fraction_theta_full 0.994
_diffrn_measured_fraction_theta_max 0.994
_diffrn_measurement_device '\k-geometry diffractometer'
_diffrn_measurement_device_type 'Oxford Diffraction Xcalibur2'
_diffrn_measurement_method 'phi and omega scans'
_diffrn_radiation_monochromator graphite
_diffrn_radiation_probe x-ray
_diffrn_radiation_type MoK\a
_diffrn_radiation_wavelength 0.71073
_diffrn_reflns_av_R_equivalents 0.0247
_diffrn_reflns_av_sigmaI/netI 0.0370
_diffrn_reflns_limit_h_max 13
_diffrn_reflns_limit_h_min -13
_diffrn_reflns_limit_k_max 17
_diffrn_reflns_limit_k_min -18
_diffrn_reflns_limit_l_max 16
_diffrn_reflns_limit_l_min -19
_diffrn_reflns_number 12822
_diffrn_reflns_theta_full 27.56
_diffrn_reflns_theta_max 27.56
_diffrn_reflns_theta_min 3.13
_diffrn_source 'fine-focus sealed tube'
_diffrn_source_current 40
_diffrn_source_voltage 50
_diffrn_standards_decay_% <2%
_diffrn_standards_interval_count 50
_diffrn_standards_number 2
_exptl_absorpt_coefficient_mu 0.363
_exptl_absorpt_correction_type none
_exptl_crystal_colour colorless
_exptl_crystal_density_diffrn 1.544
_exptl_crystal_density_method 'not measured'
_exptl_crystal_description prism
_exptl_crystal_F_000 952
_exptl_crystal_size_max 0.460
_exptl_crystal_size_mid 0.196
_exptl_crystal_size_min 0.132
_refine_diff_density_max 0.761
_refine_diff_density_min -0.516
_refine_diff_density_rms 0.073
_refine_ls_extinction_method none
_refine_ls_goodness_of_fit_ref 1.067
_refine_ls_hydrogen_treatment mixed
_refine_ls_matrix_type full
_refine_ls_number_parameters 539
_refine_ls_number_reflns 9084
_refine_ls_number_restraints 4
_refine_ls_restrained_S_all 1.068
_refine_ls_R_factor_all 0.0638
_refine_ls_R_factor_gt 0.0472
_refine_ls_shift/su_max 0.001
_refine_ls_shift/su_mean 0.000
_refine_ls_structure_factor_coef Fsqd
_refine_ls_weighting_details 'calc w=1/[\s^2^(Fo^2^)+(0.0811P)^2^+0.0000P] where P=(Fo^2^+2Fc^2^)/3'
_refine_ls_weighting_scheme calc
_refine_ls_wR_factor_gt 0.1238
_refine_ls_wR_factor_ref 0.1345
_reflns_number_gt 6899
_reflns_number_total 9084
_reflns_threshold_expression >2sigma(I)
_cod_data_source_file jo070030lrom20070106_120213.cif
_cod_data_source_block 5.NH4PF6
_cod_database_code 4022875

loop_
_symmetry_equiv_pos_as_xyz
'x, y, z'
'-x, -y, -z'

loop_
_atom_site_label
_atom_site_type_symbol
_atom_site_fract_x
_atom_site_fract_y
_atom_site_fract_z
_atom_site_U_iso_or_equiv
_atom_site_adp_type
_atom_site_occupancy
_atom_site_symmetry_multiplicity
_atom_site_calc_flag
_atom_site_refinement_flags
Cl1 Cl 0.97437(6) 0.12218(4) 0.96278(4) 0.03254(14) Uani 1 1 d .
Cl2 Cl 1.00096(6) 0.28635(5) 1.05191(4) 0.03157(14) Uani 1 1 d .
Cl3 Cl 0.90980(6) 0.32949(4) 0.88276(4) 0.03222(14) Uani 1 1 d .
P1 P 0.16982(6) 0.38032(4) 0.23862(4) 0.02178(13) Uani 1 1 d .
F1 F 0.17443(18) 0.40569(12) 0.13349(9) 0.0461(4) Uani 1 1 d .
F2 F 0.28597(19) 0.43813(14) 0.23378(14) 0.0607(5) Uani 1 1 d .
F3 F 0.29242(19) 0.27832(12) 0.21728(11) 0.0516(4) Uani 1 1 d .
F4 F 0.16523(17) 0.35226(13) 0.34323(9) 0.0472(4) Uani 1 1 d .
F5 F 0.0543(2) 0.32204(15) 0.24151(13) 0.0620(5) Uani 1 1 d .
F6 F 0.04891(18) 0.48231(13) 0.25915(11) 0.0542(5) Uani 1 1 d .
O1 O 0.58024(15) 0.27312(10) 0.93822(9) 0.0194(3) Uani 1 1 d .
O2 O 0.45404(14) 0.47664(10) 0.88216(9) 0.0202(3) Uani 1 1 d .
O3 O 0.34819(15) 0.43781(11) 0.74276(10) 0.0256(3) Uani 1 1 d .
O4 O 0.50648(15) 0.26439(11) 0.65892(9) 0.0197(3) Uani 1 1 d .
O5 O 0.74167(15) 0.15348(11) 0.81913(10) 0.0221(3) Uani 1 1 d .
O6 O 0.92300(16) 0.20753(12) 0.66026(11) 0.0275(3) Uani 1 1 d .
O7 O 0.87020(16) 0.40858(12) 0.58373(11) 0.0286(3) Uani 1 1 d .
O8 O 0.62081(16) 0.39334(11) 0.54049(10) 0.0243(3) Uani 1 1 d .
O9 O 0.33181(16) 0.06562(11) 0.49247(9) 0.0211(3) Uani 1 1 d .
O10 O 0.2354(2) -0.00133(14) 0.40611(11) 0.0394(4) Uani 1 1 d .
O11 O 0.34498(16) -0.04779(11) 0.79401(10) 0.0235(3) Uani 1 1 d .
O12 O 0.29037(17) -0.19447(11) 0.84323(10) 0.0261(3) Uani 1 1 d .
N1 N 0.26839(17) -0.05723(12) 0.63478(11) 0.0181(3) Uani 1 1 d .
N2 N 0.66469(17) 0.36531(13) 0.73820(11) 0.0143(3) Uani 1 1 d D
C1 C 0.5279(2) 0.19637(14) 0.92456(13) 0.0182(4) Uani 1 1 d .
C2 C 0.6176(2) 0.12981(14) 0.85998(13) 0.0189(4) Uani 1 1 d .
C3 C 0.5790(2) 0.04751(16) 0.84139(14) 0.0245(5) Uani 1 1 d .
H3 H 0.6405 0.0024 0.7982 0.029 Uiso 1 1 calc R
C4 C 0.4491(2) 0.03105(16) 0.88641(14) 0.0248(5) Uani 1 1 d .
C5 C 0.3604(2) 0.09767(16) 0.94877(15) 0.0250(5) Uani 1 1 d .
H5 H 0.2717 0.0870 0.9789 0.030 Uiso 1 1 calc R
C6 C 0.3991(2) 0.18021(16) 0.96806(14) 0.0216(4) Uani 1 1 d .
H6 H 0.3371 0.2253 1.0110 0.026 Uiso 1 1 calc R
C7 C 0.4981(2) 0.26703(15) 0.56926(13) 0.0175(4) Uani 1 1 d .
C8 C 0.5573(2) 0.33422(15) 0.50752(14) 0.0201(4) Uani 1 1 d .
C9 C 0.5477(2) 0.33863(16) 0.41758(14) 0.0227(4) Uani 1 1 d .
H9 H 0.5850 0.3857 0.3754 0.027 Uiso 1 1 calc R
C10 C 0.4844(2) 0.27512(15) 0.38868(14) 0.0207(4) Uani 1 1 d .
H10 H 0.4764 0.2800 0.3275 0.025 Uiso 1 1 calc R
C11 C 0.4326(2) 0.20419(15) 0.44974(13) 0.0183(4) Uani 1 1 d .
C12 C 0.4395(2) 0.20104(15) 0.53988(13) 0.0183(4) Uani 1 1 d .
H12 H 0.4038 0.1531 0.5818 0.022 Uiso 1 1 calc R
C13 C 0.4918(2) 0.34911(15) 0.99928(14) 0.0206(4) Uani 1 1 d .
H13A H 0.5521 0.3840 1.0187 0.025 Uiso 1 1 calc R
H13B H 0.4442 0.3155 1.0536 0.025 Uiso 1 1 calc R
C14 C 0.3825(2) 0.42577(15) 0.95700(14) 0.0221(4) Uani 1 1 d .
H14A H 0.3219 0.3919 0.9366 0.026 Uiso 1 1 calc R
H14B H 0.3218 0.4748 1.0013 0.026 Uiso 1 1 calc R
C15 C 0.3626(2) 0.55552(15) 0.83690(14) 0.0226(4) Uani 1 1 d .
H15A H 0.4211 0.5889 0.7883 0.027 Uiso 1 1 calc R
H15B H 0.3058 0.6068 0.8802 0.027 Uiso 1 1 calc R
C16 C 0.2639(2) 0.51948(16) 0.79663(14) 0.0234(4) Uani 1 1 d .
H16A H 0.1934 0.4963 0.8449 0.028 Uiso 1 1 calc R
H16B H 0.2130 0.5750 0.7591 0.028 Uiso 1 1 calc R
C17 C 0.2759(2) 0.37006(16) 0.72614(14) 0.0214(4) Uani 1 1 d .
H17A H 0.2454 0.3899 0.6678 0.026 Uiso 1 1 calc R
H17B H 0.1911 0.3712 0.7745 0.026 Uiso 1 1 calc R
C18 C 0.3767(2) 0.26614(15) 0.72387(13) 0.0197(4) Uani 1 1 d .
H18A H 0.3984 0.2443 0.7844 0.024 Uiso 1 1 calc R
H18B H 0.3315 0.2178 0.7082 0.024 Uiso 1 1 calc R
C19 C 0.8455(3) 0.08146(17) 0.76216(16) 0.0310(5) Uani 1 1 d .
H19A H 0.8049 0.0673 0.7136 0.037 Uiso 1 1 calc R
H19B H 0.8777 0.0172 0.7976 0.037 Uiso 1 1 calc R
C20 C 0.9669(2) 0.12577(18) 0.72261(15) 0.0319(5) Uani 1 1 d .
H20A H 0.9972 0.1501 0.7709 0.038 Uiso 1 1 calc R
H20B H 1.0478 0.0737 0.6916 0.038 Uiso 1 1 calc R
C21 C 1.0318(2) 0.25405(19) 0.61935(16) 0.0311(5) Uani 1 1 d .
H21A H 1.1192 0.2023 0.5952 0.037 Uiso 1 1 calc R
H21B H 1.0523 0.2904 0.6642 0.037 Uiso 1 1 calc R
C22 C 0.9828(3) 0.32702(19) 0.54430(16) 0.0324(5) Uani 1 1 d .
H22A H 1.0617 0.3531 0.5081 0.039 Uiso 1 1 calc R
H22B H 0.9492 0.2927 0.5042 0.039 Uiso 1 1 calc R
C23 C 0.8021(3) 0.47870(18) 0.52087(16) 0.0311(5) Uani 1 1 d .
H23A H 0.8745 0.5028 0.4751 0.037 Uiso 1 1 calc R
H23B H 0.7379 0.5379 0.5529 0.037 Uiso 1 1 calc R
C24 C 0.7181(2) 0.43615(18) 0.47357(15) 0.0286(5) Uani 1 1 d .
H24A H 0.6655 0.4904 0.4358 0.034 Uiso 1 1 calc R
H24B H 0.7825 0.3833 0.4340 0.034 Uiso 1 1 calc R
C25 C 0.3754(2) 0.13036(15) 0.41601(13) 0.0210(4) Uani 1 1 d .
H25A H 0.2940 0.1669 0.3882 0.025 Uiso 1 1 calc R
H25B H 0.4492 0.0897 0.3702 0.025 Uiso 1 1 calc R
C26 C 0.2623(2) 0.00360(15) 0.47770(14) 0.0201(4) Uani 1 1 d .
C27 C 0.4116(3) -0.06317(17) 0.87294(16) 0.0304(5) Uani 1 1 d .
H27A H 0.4982 -0.1202 0.8639 0.036 Uiso 1 1 calc R
H27B H 0.3458 -0.0807 0.9275 0.036 Uiso 1 1 calc R
C28 C 0.2891(2) -0.12310(15) 0.78878(14) 0.0192(4) Uani 1 1 d .
C29 C 0.2164(2) -0.05820(15) 0.56141(13) 0.0191(4) Uani 1 1 d .
C30 C 0.1197(2) -0.11118(16) 0.55874(15) 0.0239(4) Uani 1 1 d .
H30 H 0.0877 -0.1108 0.5049 0.029 Uiso 1 1 calc R
C31 C 0.0712(2) -0.16469(16) 0.63691(15) 0.0256(5) Uani 1 1 d .
H31 H 0.0014 -0.1990 0.6386 0.031 Uiso 1 1 calc R
C32 C 0.1262(2) -0.16721(15) 0.71236(14) 0.0218(4) Uani 1 1 d .
H32 H 0.0971 -0.2048 0.7663 0.026 Uiso 1 1 calc R
C33 C 0.2248(2) -0.11350(14) 0.70729(14) 0.0187(4) Uani 1 1 d .
C34 C 0.9056(2) 0.25186(16) 0.98346(15) 0.0238(4) Uani 1 1 d .
H34 H 0.8050 0.2632 1.0163 0.029 Uiso 1 1 calc R
H2B H 0.706(3) 0.3059(15) 0.7604(17) 0.036(7) Uiso 1 1 d D
H2A H 0.613(3) 0.4031(19) 0.7816(16) 0.041(8) Uiso 1 1 d D
H2C H 0.609(2) 0.3580(19) 0.7063(16) 0.029(7) Uiso 1 1 d D
H2D H 0.726(3) 0.394(2) 0.7040(18) 0.057(9) Uiso 1 1 d D

loop_
_atom_site_aniso_label
_atom_site_aniso_U_11
_atom_site_aniso_U_22
_atom_site_aniso_U_33
_atom_site_aniso_U_23
_atom_site_aniso_U_13
_atom_site_aniso_U_12
Cl1 0.0376(3) 0.0249(3) 0.0361(3) -0.0039(2) -0.0143(2) -0.0038(2)
Cl2 0.0280(3) 0.0416(3) 0.0295(3) -0.0104(2) -0.0070(2) -0.0117(2)
Cl3 0.0352(3) 0.0338(3) 0.0317(3) 0.0078(2) -0.0116(2) -0.0161(2)
P1 0.0217(3) 0.0257(3) 0.0208(3) 0.0018(2) -0.0048(2) -0.0118(2)
F1 0.0602(10) 0.0546(10) 0.0235(8) 0.0085(7) -0.0100(7) -0.0188(8)
F2 0.0504(10) 0.0550(11) 0.0956(14) 0.0123(10) -0.0314(10) -0.0379(9)
F3 0.0641(11) 0.0362(8) 0.0433(9) -0.0092(7) -0.0135(8) 0.0089(8)
F4 0.0504(9) 0.0625(11) 0.0216(7) 0.0005(7) -0.0109(6) -0.0024(8)
F5 0.0662(12) 0.0748(12) 0.0699(12) 0.0309(10) -0.0360(10) -0.0555(11)
F6 0.0498(10) 0.0507(10) 0.0477(10) -0.0104(8) -0.0146(8) 0.0155(8)
O1 0.0194(7) 0.0174(7) 0.0224(7) -0.0058(5) -0.0040(6) -0.0049(5)
O2 0.0184(7) 0.0202(7) 0.0215(7) -0.0020(6) -0.0039(6) -0.0042(6)
O3 0.0195(7) 0.0272(8) 0.0331(9) -0.0149(7) -0.0005(6) -0.0093(6)
O4 0.0202(7) 0.0247(7) 0.0176(7) -0.0032(6) -0.0045(5) -0.0099(6)
O5 0.0213(7) 0.0209(7) 0.0246(8) -0.0091(6) -0.0050(6) -0.0030(6)
O6 0.0203(7) 0.0297(8) 0.0321(9) -0.0028(7) -0.0058(6) -0.0052(6)
O7 0.0264(8) 0.0333(9) 0.0288(8) -0.0068(7) -0.0027(6) -0.0124(7)
O8 0.0302(8) 0.0270(8) 0.0231(8) -0.0010(6) -0.0058(6) -0.0195(7)
O9 0.0284(8) 0.0216(7) 0.0191(7) 0.0000(6) -0.0069(6) -0.0145(6)
O10 0.0639(12) 0.0477(11) 0.0259(9) 0.0054(7) -0.0209(8) -0.0392(10)
O11 0.0352(8) 0.0201(7) 0.0229(8) 0.0031(6) -0.0157(6) -0.0135(6)
O12 0.0357(9) 0.0224(8) 0.0262(8) 0.0045(6) -0.0125(7) -0.0151(7)
N1 0.0192(8) 0.0158(8) 0.0200(8) -0.0028(6) -0.0055(6) -0.0039(6)
N2 0.0126(8) 0.0174(8) 0.0145(8) -0.0050(6) -0.0023(6) -0.0050(6)
C1 0.0240(10) 0.0158(9) 0.0178(10) -0.0005(7) -0.0108(8) -0.0050(8)
C2 0.0225(10) 0.0171(9) 0.0186(10) 0.0011(7) -0.0104(8) -0.0036(8)
C3 0.0362(12) 0.0182(10) 0.0227(11) -0.0010(8) -0.0155(9) -0.0053(9)
C4 0.0359(12) 0.0228(10) 0.0235(11) 0.0075(8) -0.0193(9) -0.0134(9)
C5 0.0266(11) 0.0272(11) 0.0268(11) 0.0057(9) -0.0141(9) -0.0124(9)
C6 0.0222(10) 0.0231(10) 0.0202(10) 0.0001(8) -0.0072(8) -0.0056(8)
C7 0.0167(9) 0.0196(9) 0.0164(9) -0.0039(7) -0.0042(7) -0.0034(7)
C8 0.0197(10) 0.0203(10) 0.0230(10) -0.0042(8) -0.0052(8) -0.0077(8)
C9 0.0253(11) 0.0223(10) 0.0216(11) 0.0012(8) -0.0033(8) -0.0107(8)
C10 0.0212(10) 0.0235(10) 0.0181(10) -0.0012(8) -0.0040(8) -0.0072(8)
C11 0.0159(9) 0.0189(9) 0.0195(10) -0.0036(8) -0.0021(7) -0.0041(7)
C12 0.0179(9) 0.0169(9) 0.0203(10) -0.0019(7) -0.0014(7) -0.0069(7)
C13 0.0235(10) 0.0195(10) 0.0194(10) -0.0065(8) -0.0034(8) -0.0053(8)
C14 0.0231(10) 0.0191(10) 0.0226(11) -0.0023(8) -0.0016(8) -0.0052(8)
C15 0.0265(11) 0.0177(10) 0.0239(11) -0.0035(8) -0.0059(8) -0.0051(8)
C16 0.0227(10) 0.0218(10) 0.0232(11) -0.0043(8) -0.0042(8) -0.0012(8)
C17 0.0175(9) 0.0255(10) 0.0235(11) -0.0034(8) -0.0044(8) -0.0083(8)
C18 0.0219(10) 0.0253(10) 0.0135(9) 0.0001(8) -0.0033(7) -0.0095(8)
C19 0.0372(13) 0.0217(11) 0.0270(12) -0.0082(9) -0.0026(10) 0.0028(9)
C20 0.0243(11) 0.0374(13) 0.0238(12) -0.0064(10) -0.0018(9) 0.0070(10)
C21 0.0197(11) 0.0400(13) 0.0336(13) -0.0114(10) 0.0000(9) -0.0081(10)
C22 0.0325(12) 0.0407(13) 0.0278(12) -0.0117(10) 0.0036(9) -0.0194(11)
C23 0.0352(13) 0.0296(12) 0.0337(13) -0.0025(10) -0.0052(10) -0.0180(10)
C24 0.0327(12) 0.0314(12) 0.0283(12) 0.0033(9) -0.0068(9) -0.0206(10)
C25 0.0253(10) 0.0238(10) 0.0172(10) -0.0006(8) -0.0061(8) -0.0110(8)
C26 0.0214(10) 0.0199(10) 0.0218(10) -0.0037(8) -0.0070(8) -0.0069(8)
C27 0.0489(14) 0.0235(11) 0.0306(12) 0.0083(9) -0.0280(11) -0.0168(10)
C28 0.0213(10) 0.0154(9) 0.0215(10) -0.0011(7) -0.0050(8) -0.0053(8)
C29 0.0226(10) 0.0160(9) 0.0201(10) -0.0046(7) -0.0055(8) -0.0051(8)
C30 0.0287(11) 0.0256(11) 0.0240(11) -0.0023(8) -0.0105(9) -0.0130(9)
C31 0.0300(11) 0.0262(11) 0.0277(11) -0.0024(9) -0.0090(9) -0.0156(9)
C32 0.0257(10) 0.0197(10) 0.0221(10) -0.0029(8) -0.0038(8) -0.0097(8)
C33 0.0204(10) 0.0148(9) 0.0226(10) -0.0056(7) -0.0066(8) -0.0037(7)
C34 0.0213(10) 0.0246(10) 0.0271(11) -0.0031(8) -0.0073(8) -0.0060(8)

loop_
_atom_type_symbol
_atom_type_description
_atom_type_scat_dispersion_real
_atom_type_scat_dispersion_imag
_atom_type_scat_source
C C 0.0033 0.0016 'International Tables Vol C Tables 4.2.6.8 and 6.1.1.4'
H H 0.0000 0.0000 'International Tables Vol C Tables 4.2.6.8 and 6.1.1.4'
N N 0.0061 0.0033 'International Tables Vol C Tables 4.2.6.8 and 6.1.1.4'
O O 0.0106 0.0060 'International Tables Vol C Tables 4.2.6.8 and 6.1.1.4'
F F 0.0171 0.0103 'International Tables Vol C Tables 4.2.6.8 and 6.1.1.4'
Cl Cl 0.1484 0.1585 'International Tables Vol C Tables 4.2.6.8 and 6.1.1.4'
P P 0.1023 0.0942 'International Tables Vol C Tables 4.2.6.8 and 6.1.1.4'

loop_
_geom_angle_atom_site_label_1
_geom_angle_atom_site_label_2
_geom_angle_atom_site_label_3
_geom_angle
F2 P1 F5 178.92(11)
F2 P1 F6 90.13(10)
F5 P1 F6 90.28(11)
F2 P1 F4 90.49(10)
F5 P1 F4 90.50(10)
F6 P1 F4 91.21(9)
F2 P1 F1 90.51(10)
F5 P1 F1 88.49(9)
F6 P1 F1 89.76(9)
F4 P1 F1 178.60(9)
F2 P1 F3 89.42(10)
F5 P1 F3 90.16(11)
F6 P1 F3 179.43(11)
F4 P1 F3 89.14(9)
F1 P1 F3 89.89(9)
C1 O1 C13 118.66(15)
C14 O2 C15 114.33(16)
C17 O3 C16 115.71(16)
C7 O4 C18 115.58(15)
C2 O5 C19 117.53(16)
C21 O6 C20 112.43(17)
C23 O7 C22 114.67(18)
C8 O8 C24 114.85(16)
C26 O9 C25 115.89(15)
C28 O11 C27 112.33(15)
C33 N1 C29 116.19(17)
O1 C1 C6 125.98(18)
O1 C1 C2 114.62(17)
C6 C1 C2 119.40(18)
O5 C2 C3 124.49(19)
O5 C2 C1 115.00(17)
C3 C2 C1 120.51(19)
C2 C3 C4 119.7(2)
C5 C4 C3 119.47(19)
C5 C4 C27 120.1(2)
C3 C4 C27 120.2(2)
C4 C5 C6 121.0(2)
C1 C6 C5 119.9(2)
C12 C7 O4 121.43(17)
C12 C7 C8 120.07(18)
O4 C7 C8 118.40(17)
O8 C8 C9 124.07(18)
O8 C8 C7 116.99(18)
C9 C8 C7 118.93(18)
C10 C9 C8 120.93(19)
C9 C10 C11 119.80(19)
C12 C11 C10 119.33(18)
C12 C11 C25 121.47(17)
C10 C11 C25 119.15(18)
C7 C12 C11 120.76(18)
O1 C13 C14 112.34(16)
O2 C14 C13 107.89(17)
O2 C15 C16 113.85(17)
O3 C16 C15 107.16(17)
O3 C17 C18 107.40(16)
O4 C18 C17 111.38(16)
O5 C19 C20 107.63(18)
O6 C20 C19 108.59(18)
O6 C21 C22 107.96(18)
O7 C22 C21 107.98(18)
O7 C23 C24 114.09(18)
O8 C24 C23 108.64(18)
O9 C25 C11 107.37(15)
O10 C26 O9 124.13(19)
O10 C26 C29 123.47(18)
O9 C26 C29 112.38(16)
O11 C27 C4 110.76(16)
O12 C28 O11 123.96(19)
O12 C28 C33 121.40(18)
O11 C28 C33 114.64(16)
N1 C29 C30 124.01(19)
N1 C29 C26 118.48(17)
C30 C29 C26 117.48(18)
C31 C30 C29 118.13(19)
C32 C31 C30 118.83(19)
C31 C32 C33 118.39(19)
N1 C33 C32 124.32(18)
N1 C33 C28 118.69(17)
C32 C33 C28 116.96(18)
Cl3 C34 Cl2 109.53(12)
Cl3 C34 Cl1 111.84(12)
Cl2 C34 Cl1 110.32(12)

loop_
_geom_bond_atom_site_label_1
_geom_bond_atom_site_label_2
_geom_bond_distance
Cl1 C34 1.768(2)
Cl2 C34 1.763(2)
Cl3 C34 1.760(2)
P1 F2 1.5823(16)
P1 F5 1.5872(16)
P1 F6 1.5882(16)
P1 F4 1.5895(15)
P1 F1 1.5931(15)
P1 F3 1.5980(16)
O1 C1 1.372(2)
O1 C13 1.448(2)
O2 C14 1.424(2)
O2 C15 1.429(2)
O3 C17 1.420(2)
O3 C16 1.428(2)
O4 C7 1.388(2)
O4 C18 1.445(2)
O5 C2 1.374(2)
O5 C19 1.431(3)
O6 C21 1.413(3)
O6 C20 1.419(3)
O7 C23 1.421(3)
O7 C22 1.430(3)
O8 C8 1.375(2)
O8 C24 1.441(2)
O9 C26 1.323(2)
O9 C25 1.443(2)
O10 C26 1.201(2)
O11 C28 1.338(2)
O11 C27 1.477(2)
O12 C28 1.206(2)
N1 C33 1.333(3)
N1 C29 1.347(3)
C1 C6 1.382(3)
C1 C2 1.408(3)
C2 C3 1.385(3)
C3 C4 1.399(3)
C4 C5 1.384(3)
C4 C27 1.508(3)
C5 C6 1.393(3)
C7 C12 1.387(3)
C7 C8 1.395(3)
C8 C9 1.393(3)
C9 C10 1.389(3)
C10 C11 1.393(3)
C11 C12 1.390(3)
C11 C25 1.502(3)
C13 C14 1.497(3)
C15 C16 1.507(3)
C17 C18 1.502(3)
C19 C20 1.495(3)
C21 C22 1.503(4)
C23 C24 1.506(3)
C26 C29 1.502(3)
C28 C33 1.508(3)
C29 C30 1.390(3)
C30 C31 1.388(3)
C31 C32 1.384(3)
C32 C33 1.387(3)

loop_
_geom_torsion_atom_site_label_1
_geom_torsion_atom_site_label_2
_geom_torsion_atom_site_label_3
_geom_torsion_atom_site_label_4
_geom_torsion
C13 O1 C1 C6 -4.1(3)
C13 O1 C1 C2 176.19(16)
C19 O5 C2 C3 -8.3(3)
C19 O5 C2 C1 171.65(17)
O1 C1 C2 O5 -1.6(2)
C6 C1 C2 O5 178.65(17)
O1 C1 C2 C3 178.36(17)
C6 C1 C2 C3 -1.4(3)
O5 C2 C3 C4 -179.33(18)
C1 C2 C3 C4 0.7(3)
C2 C3 C4 C5 0.3(3)
C2 C3 C4 C27 -174.53(18)
C3 C4 C5 C6 -0.7(3)
C27 C4 C5 C6 174.15(18)
O1 C1 C6 C5 -178.71(18)
C2 C1 C6 C5 1.0(3)
C4 C5 C6 C1 0.0(3)
C18 O4 C7 C12 -50.5(2)
C18 O4 C7 C8 133.02(19)
C24 O8 C8 C9 -20.0(3)
C24 O8 C8 C7 160.80(19)
C12 C7 C8 O8 -176.29(18)
O4 C7 C8 O8 0.2(3)
C12 C7 C8 C9 4.4(3)
O4 C7 C8 C9 -179.06(18)
O8 C8 C9 C10 178.72(19)
C7 C8 C9 C10 -2.1(3)
C8 C9 C10 C11 -1.6(3)
C9 C10 C11 C12 2.8(3)
C9 C10 C11 C25 -174.98(19)
O4 C7 C12 C11 -179.60(17)
C8 C7 C12 C11 -3.2(3)
C10 C11 C12 C7 -0.5(3)
C25 C11 C12 C7 177.30(18)
C1 O1 C13 C14 -78.4(2)
C15 O2 C14 C13 -177.58(16)
O1 C13 C14 O2 -62.0(2)
C14 O2 C15 C16 -61.6(2)
C17 O3 C16 C15 157.69(17)
O2 C15 C16 O3 -52.0(2)
C16 O3 C17 C18 -145.10(17)
C7 O4 C18 C17 -75.3(2)
O3 C17 C18 O4 -55.1(2)
C2 O5 C19 C20 177.47(17)
C21 O6 C20 C19 -179.93(18)
O5 C19 C20 O6 -69.7(2)
C20 O6 C21 C22 170.67(18)
C23 O7 C22 C21 -173.52(17)
O6 C21 C22 O7 68.6(2)
C22 O7 C23 C24 68.2(2)
C8 O8 C24 C23 -167.64(18)
O7 C23 C24 O8 53.7(3)
C26 O9 C25 C11 171.91(17)
C12 C11 C25 O9 1.3(3)
C10 C11 C25 O9 179.09(17)
C25 O9 C26 O10 0.3(3)
C25 O9 C26 C29 -177.93(17)
C28 O11 C27 C4 -169.54(19)
C5 C4 C27 O11 98.2(2)
C3 C4 C27 O11 -87.0(2)
C27 O11 C28 O12 1.4(3)
C27 O11 C28 C33 -177.63(18)
C33 N1 C29 C30 1.8(3)
C33 N1 C29 C26 -179.83(17)
O10 C26 C29 N1 171.0(2)
O9 C26 C29 N1 -10.7(3)
O10 C26 C29 C30 -10.5(3)
O9 C26 C29 C30 167.72(18)
N1 C29 C30 C31 1.4(3)
C26 C29 C30 C31 -176.95(19)
C29 C30 C31 C32 -3.2(3)
C30 C31 C32 C33 1.9(3)
C29 N1 C33 C32 -3.4(3)
C29 N1 C33 C28 174.53(17)
C31 C32 C33 N1 1.6(3)
C31 C32 C33 C28 -176.34(19)
O12 C28 C33 N1 -156.0(2)
O11 C28 C33 N1 23.0(3)
O12 C28 C33 C32 22.0(3)
O11 C28 C33 C32 -158.93(18)

loop_
_cod_related_entry_id
_cod_related_entry_database
_cod_related_entry_code
1 ChemSpider 21159362
